data_7711586
loop_
_publ_author_name
'Pournara, Anastasia'
'Evangelou, Dimitrios'
'Roukounaki, Christina'
'Andreou, Evangelos K.'
'Armatas, Gerasimos S.'
'Lazarides, Theodore'
'Manos, Manolis J.'

_publ_section_title
;
 Highly efficient sorption and luminescence sensing of oxoanionic species
 by 8-connected alkyl-amino functionalized Zr4+ MOFs
;
_journal_name_full 'Dalton Transactions'
_journal_paper_doi 10.1039/D2DT02848D
_journal_year 2022
_chemical_compound_source 'see text'
_chemical_formula_moiety '2(C12 H12 Cr0.50 N O9 Zr1.50), 4(O)'
_chemical_formula_sum 'C24 H24 Cr N2 O22 Zr3'
_chemical_formula_weight 1018.11
_space_group_IT_number 87
_space_group_name_Hall '-I 4'
_space_group_name_H-M_alt 'I 4/m'
_symmetry_cell_setting tetragonal
_symmetry_Int_Tables_number 87
_symmetry_space_group_name_Hall '-I 4'
_symmetry_space_group_name_H-M 'I 4/m'
_audit_update_record
;
2022-08-29 deposited with the CCDC.	2022-10-27 downloaded from the CCDC.
;
_cell_angle_alpha 90
_cell_angle_beta 90
_cell_angle_gamma 90
_cell_formula_units_Z 4
_cell_length_a 14.65(2)
_cell_length_b 14.65(2)
_cell_length_c 20.72(3)
_cell_volume 4447(11)
_computing_cell_refinement 'TOPAS V.6, BRUKER'
_computing_publication_material 'PLATON (Spek, 2003)'
_computing_structure_refinement 'TOPAS V.6, BRUKER'
_diffrn_ambient_temperature 298
_diffrn_measurement_device_type 'BRUKER D2 PHASER'
_diffrn_radiation_probe x-ray
_diffrn_radiation_type CuK\a
_diffrn_radiation_wavelength 1.54184
_exptl_absorpt_coefficient_mu 8.222
_exptl_crystal_density_diffrn 1.521
_exptl_crystal_density_method 'Not Measured'
_exptl_crystal_F_000 2008
_cod_data_source_file d2dt02848d2.cif
_cod_data_source_block BUTCHROMATE
_cod_original_cell_volume 4447(14)
_cod_database_code 7711586

loop_
_space_group_symop_id
_space_group_symop_operation_xyz
1 x,y,z
2 -y,x,z
3 -x,-y,z
4 y,-x,z
5 -x,-y,-z
6 y,-x,-z
7 x,y,-z
8 -y,x,-z
9 1/2+x,1/2+y,1/2+z
10 1/2-y,1/2+x,1/2+z
11 1/2-x,1/2-y,1/2+z
12 1/2+y,1/2-x,1/2+z
13 1/2-x,1/2-y,1/2-z
14 1/2+y,1/2-x,1/2-z
15 1/2+x,1/2+y,1/2-z
16 1/2-y,1/2+x,1/2-z

loop_
_atom_site_label
_atom_site_type_symbol
_atom_site_thermal_displace_type
_atom_site_fract_x
_atom_site_fract_y
_atom_site_fract_z
_atom_site_occupancy
_atom_site_U_iso_or_equiv
_atom_site_calc_flag
_atom_site_refinement_flags
_atom_site_disorder_assembly
_atom_site_disorder_group
Zr32 Zr Uiso 0.11970 0.11970 0.00000 1.000 0.0258 . . . .
Zr33 Zr Uiso 0.00000 0.00000 0.11910 1.000 0.0001 . . . .
Cr1 Cr Uiso 0.29910 0.00520 0.07420 0.250 0.0072 . . . .
O1 O Uiso 0.00000 0.11220 0.05570 1.000 0.0500 . . . .
O2 O Uiso 0.17030 0.17030 0.09470 1.000 0.0001 . . . .
O3 O Uiso 0.09520 0.09520 0.16930 1.000 0.0500 . . . .
O25 O Uiso 0.40070 -0.00090 0.10340 0.250 0.0120 . . . .
O27 O Uiso 0.22370 -0.00170 0.13060 0.250 0.0125 . . . .
O28 O Uiso 0.26440 0.09230 0.03350 0.500 0.0132 . . . .
N9 N Uiso 0.12980 0.11040 0.28310 0.500 0.0500 . . . .
C4 C Uiso 0.15370 0.15370 0.15280 1.000 0.0500 . . . .
C5 C Uiso 0.20250 0.20250 0.20040 1.000 0.0500 . . . .
C6 C Uiso 0.26720 0.26720 0.18300 1.000 0.0022 . . . .
C8 C Uiso 0.18550 0.18550 0.26470 1.000 0.0066 . . . .
C11 C Uiso 0.03880 0.13320 0.30910 0.500 0.0500 . . . .
C14 C Uiso 0.01400 0.23180 0.29680 0.500 0.0500 . . . .
C17 C Uiso -0.07030 0.25890 0.33660 0.500 0.0500 . . . .
C20 C Uiso -0.06730 0.35340 0.36900 0.500 0.0500 . . . .
O26 O Uiso 0.07960 0.26030 0.03290 0.500 0.0124 . . . .
O29 O Uiso 0.43350 0.04300 0.18750 1.000 0.0500 . . . .
H7 H Uiso 0.27990 0.27990 0.14010 1.000 0.0026 . . . .
H10 H Uiso 0.12160 0.07510 0.24830 0.500 0.0500 . . . .
H12 H Uiso -0.00670 0.09390 0.28860 0.500 0.0500 . . . .
H13 H Uiso 0.03890 0.12230 0.35550 0.500 0.0500 . . . .
H15 H Uiso 0.06540 0.27090 0.30870 0.500 0.0500 . . . .
H16 H Uiso 0.00040 0.23990 0.25100 0.500 0.0500 . . . .
H18 H Uiso -0.12330 0.25780 0.30780 0.500 0.0500 . . . .
H19 H Uiso -0.07810 0.21310 0.37040 0.500 0.0500 . . . .
H21 H Uiso -0.01640 0.35580 0.39860 0.500 0.0500 . . . .
H22 H Uiso -0.12360 0.36360 0.39240 0.500 0.0500 . . . .
H23 H Uiso -0.06010 0.40020 0.33650 0.500 0.0500 . . . .

loop_
_atom_type_symbol
_atom_type_description
_atom_type_scat_dispersion_real
_atom_type_scat_dispersion_imag
_atom_type_scat_source
C C 0.0033 0.0016 ' International Tables Vol C Tables 4.2.6.8 and 6.1.1.4'
H H 0.0000 0.0000 ' International Tables Vol C Tables 4.2.6.8 and 6.1.1.4'
Cr Cr 0.3209 0.6236 ' International Tables Vol C Tables 4.2.6.8 and 6.1.1.4'
N N 0.0061 0.0033 ' International Tables Vol C Tables 4.2.6.8 and 6.1.1.4'
O O 0.0106 0.0060 ' International Tables Vol C Tables 4.2.6.8 and 6.1.1.4'
Zr Zr -2.9673 0.5597 ' International Tables Vol C Tables 4.2.6.8 and 6.1.1.4'

loop_
_geom_angle_atom_site_label_1
_geom_angle_atom_site_label_2
_geom_angle_atom_site_label_3
_geom_angle
_geom_angle_site_symmetry_1
_geom_angle_site_symmetry_2
_geom_angle_site_symmetry_3
_geom_angle_publ_flag
O1 Zr32 O2 79.11(9) . . . yes
O1 Zr32 O28 127.07(8) . . . yes
O1 Zr32 O1 67.13(4) . . 4_555 yes
O1 Zr32 O1 102.37(5) . . 6_555 yes
O1 Zr32 O1 66.60(10) . . 7_555 yes
O1 Zr32 O2 141.22(2) . . 7_555 yes
O1 Zr32 O28 159.90(2) . . 7_555 yes
O2 Zr32 O28 58.48(2) . . . yes
O1 Zr32 O2 79.11(9) 4_555 . . yes
O1 Zr32 O2 141.22(2) 6_555 . . yes
O1 Zr32 O2 141.22(2) 7_555 . . yes
O2 Zr32 O2 123.77(8) . . 7_555 yes
O2 Zr32 O28 91.00(7) . . 7_555 yes
O1 Zr32 O28 74.51(3) 4_555 . . yes
O1 Zr32 O28 93.97(4) 6_555 . . yes
O1 Zr32 O28 159.90(2) 7_555 . . yes
O2 Zr32 O28 91.00(7) 7_555 . . yes
O28 Zr32 O28 35.67(7) . . 7_555 yes
O1 Zr32 O1 66.60(10) 4_555 . 6_555 yes
O1 Zr32 O1 102.37(5) 4_555 . 7_555 yes
O1 Zr32 O2 141.22(2) 4_555 . 7_555 yes
O1 Zr32 O28 93.97(4) 4_555 . 7_555 yes
O1 Zr32 O1 67.13(4) 6_555 . 7_555 yes
O1 Zr32 O2 79.11(9) 6_555 . 7_555 yes
O1 Zr32 O28 74.51(3) 6_555 . 7_555 yes
O1 Zr32 O2 79.11(9) 7_555 . 7_555 yes
O1 Zr32 O28 127.07(8) 7_555 . 7_555 yes
O2 Zr32 O28 58.48(2) 7_555 . 7_555 yes
O1 Zr33 O3 78.62(9) . . . yes
O1 Zr33 O1 67.06(5) . . 2_555 yes
O1 Zr33 O3 78.62(9) . . 2_555 yes
O1 Zr33 O1 102.74(11) . . 3_555 yes
O1 Zr33 O3 141.24(5) . . 3_555 yes
O1 Zr33 O1 67.06(5) . . 4_555 yes
O1 Zr33 O3 141.24(5) . . 4_555 yes
O1 Zr33 O3 141.24(5) 2_555 . . yes
O3 Zr33 O3 77.43(10) . . 2_555 yes
O1 Zr33 O3 141.24(5) 3_555 . . yes
O3 Zr33 O3 124.39(8) . . 3_555 yes
O1 Zr33 O3 78.62(9) 4_555 . . yes
O3 Zr33 O3 77.43(10) . . 4_555 yes
O1 Zr33 O3 78.62(9) 2_555 . 2_555 yes
O1 Zr33 O1 67.06(5) 2_555 . 3_555 yes
O1 Zr33 O3 78.62(9) 2_555 . 3_555 yes
O1 Zr33 O1 102.74(11) 2_555 . 4_555 yes
O1 Zr33 O3 141.24(5) 2_555 . 4_555 yes
O1 Zr33 O3 141.24(5) 3_555 . 2_555 yes
O3 Zr33 O3 77.43(10) 2_555 . 3_555 yes
O1 Zr33 O3 141.24(5) 4_555 . 2_555 yes
O3 Zr33 O3 124.39(8) 2_555 . 4_555 yes
O1 Zr33 O3 78.62(9) 3_555 . 3_555 yes
O1 Zr33 O1 67.06(5) 3_555 . 4_555 yes
O1 Zr33 O3 78.62(9) 3_555 . 4_555 yes
O1 Zr33 O3 141.24(5) 4_555 . 3_555 yes
O3 Zr33 O3 77.43(10) 3_555 . 4_555 yes
O1 Zr33 O3 78.62(9) 4_555 . 4_555 yes
O25 Cr1 O27 110.97(10) . . . yes
Zr32 O1 Zr33 112.56(5) . . . yes
Zr32 O1 Zr32 113.06(10) . . 2_555 yes
Zr32 O1 Zr33 112.56(5) 2_555 . . yes
Zr32 O2 C4 135.94(7) . . . yes
Zr33 O3 C4 136.44(7) . . . yes
Zr32 O28 Cr1 126.55(2) . . . yes
Zr32 O28 Cr1 90.39(5) . . 7_555 yes
C8 N9 C11 116.17(7) . . . yes
O2 C4 O3 121.70(1) . . . yes
O2 C4 C5 118.35(8) . . . yes
O3 C4 C5 119.96(8) . . . yes
C4 C5 C6 120.66(7) . . . no
C4 C5 C8 119.48(7) . . . no
C6 C5 C8 119.86(1) . . . no
C5 C6 C8 117.07(7) . . 13_555 no
N9 C8 C5 120.19(1) . . . yes
N9 C8 C6 116.12(7) . . 13_555 yes
C5 C8 C6 123.07(7) . . 13_555 no
C8 N9 H10 108.00 . . . no
C11 N9 H10 108.00 . . . no
N9 C11 C14 111.83(2) . . . yes
C11 C14 C17 110.46(3) . . . no
C14 C17 C20 116.32(4) . . . no
C5 C6 H7 122.00 . . . no
C8 C6 H7 121.00 13_555 . . no
N9 C11 H12 109.00 . . . no
N9 C11 H13 109.00 . . . no
C14 C11 H12 109.00 . . . no
C14 C11 H13 109.00 . . . no
H12 C11 H13 109.00 . . . no
C11 C14 H15 109.00 . . . no
C11 C14 H16 109.00 . . . no
C17 C14 H15 109.00 . . . no
C17 C14 H16 109.00 . . . no
H15 C14 H16 109.00 . . . no
C14 C17 H18 108.00 . . . no
C14 C17 H19 108.00 . . . no
C20 C17 H18 108.00 . . . no
C20 C17 H19 108.00 . . . no
H18 C17 H19 109.00 . . . no
C17 C20 H21 109.00 . . . no
C17 C20 H22 109.00 . . . no
C17 C20 H23 110.00 . . . no
H21 C20 H22 110.00 . . . no
H21 C20 H23 109.00 . . . no
H22 C20 H23 109.00 . . . no

loop_
_geom_bond_atom_site_label_1
_geom_bond_atom_site_label_2
_geom_bond_distance
_geom_bond_site_symmetry_1
_geom_bond_site_symmetry_2
_geom_bond_publ_flag
Zr32 O1 2.102(3) . . yes
Zr32 O2 2.225(3) . . yes
Zr32 O28 2.266(3) . . yes
Zr32 O1 2.102(3) . 4_555 yes
Zr32 O1 2.102(3) . 6_555 yes
Zr32 O1 2.102(3) . 7_555 yes
Zr32 O2 2.225(3) . 7_555 yes
Zr32 O28 2.266(3) . 7_555 yes
Zr33 O1 2.104(3) . . yes
Zr33 O3 2.230(3) . . yes
Zr33 O1 2.104(3) . 2_555 yes
Zr33 O3 2.230(3) . 2_555 yes
Zr33 O1 2.104(3) . 3_555 yes
Zr33 O3 2.230(3) . 3_555 yes
Zr33 O1 2.104(3) . 4_555 yes
Zr33 O3 2.230(3) . 4_555 yes
Cr1 O28 1.612(2) . . yes
Cr1 O25 1.609(2) . . yes
Cr1 O27 1.611(2) . . yes
O2 C4 1.2520(18) . . yes
O3 C4 1.2593(18) . . yes
N9 C8 1.422(2) . . yes
N9 C11 1.476(2) . . yes
C4 C5 1.412(2) . . no
C5 C6 1.388(2) . . no
C5 C8 1.378(2) . . no
C6 C8 1.461(2) . 13_555 no
N9 H10 0.9000 . . no
C11 C14 1.511(2) . . no
C14 C17 1.537(2) . . no
C17 C20 1.539(2) . . no
C6 H7 0.9300 . . no
C11 H12 0.9800 . . no
C11 H13 0.9700 . . no
C14 H15 0.9800 . . no
C14 H16 0.9800 . . no
C17 H18 0.9800 . . no
C17 H19 0.9800 . . no
C20 H21 0.9700 . . no
C20 H22 0.9700 . . no
C20 H23 0.9700 . . no

loop_
_geom_hbond_atom_site_label_D
_geom_hbond_atom_site_label_H
_geom_hbond_atom_site_label_A
_geom_hbond_distance_DH
_geom_hbond_distance_HA
_geom_hbond_distance_DA
_geom_hbond_angle_DHA
_geom_hbond_site_symmetry_A
_geom_hbond_publ_flag
N9 H10 O3 0.9000 1.7100 2.422(4) 135.00 . yes
C11 H12 N9 0.9800 1.6100 2.252(3) 119.00 2_555 yes
C20 H22 O26 0.9700 2.4500 3.387(5) 164.00 14_455 yes
C20 H23 O29 0.9700 2.0900 2.742(4) 123.00 13_555 yes
C20 H23 O29 0.9700 2.1500 3.014(4) 148.00 15_455 yes

loop_
_geom_torsion_atom_site_label_1
_geom_torsion_atom_site_label_2
_geom_torsion_atom_site_label_3
_geom_torsion_atom_site_label_4
_geom_torsion
_geom_torsion_site_symmetry_1
_geom_torsion_site_symmetry_2
_geom_torsion_site_symmetry_3
_geom_torsion_site_symmetry_4
_geom_torsion_publ_flag
O2 Zr32 O1 Zr33 -76.10 . . . . no
O28 Zr32 O1 Zr33 -40.44 . . . . no
O1 Zr32 O1 Zr33 6.57 4_555 . . . no
O1 Zr32 O1 Zr33 64.31 6_555 . . . no
O1 Zr32 O1 Zr33 122.41 7_555 . . . no
O2 Zr32 O1 Zr33 152.26 7_555 . . . no
O28 Zr32 O1 Zr33 -14.38 7_555 . . . no
O2 Zr32 O1 Zr32 154.98 . . . 2_555 no
O28 Zr32 O1 Zr32 -169.36 . . . 2_555 no
O28 Zr32 O2 C4 -128.12 7_555 . . . no
O1 Zr32 O2 C4 34.27 . . . . no
O28 Zr32 O2 C4 -112.67 . . . . no
O1 Zr32 O2 C4 -34.27 4_555 . . . no
O1 Zr32 O2 C4 -61.99 6_555 . . . no
O1 Zr32 O2 C4 61.99 7_555 . . . no
O2 Zr32 O2 C4 180.00 7_555 . . . no
O3 Zr33 O1 Zr32 75.76 . . . . no
O1 Zr33 O1 Zr32 -122.62 2_555 . . . no
O3 Zr33 O1 Zr32 155.05 2_555 . . . no
O1 Zr33 O1 Zr32 -64.59 3_555 . . . no
O3 Zr33 O1 Zr32 -152.20 3_555 . . . no
O1 Zr33 O1 Zr32 -6.57 4_555 . . . no
O3 Zr33 O1 Zr32 23.02 4_555 . . . no
O3 Zr33 O1 Zr32 -155.05 . . . 2_555 no
O1 Zr33 O3 C4 -34.30 . . . . no
O1 Zr33 O3 C4 -61.93 2_555 . . . no
O3 Zr33 O3 C4 -115.01 2_555 . . . no
O1 Zr33 O3 C4 61.93 3_555 . . . no
O3 Zr33 O3 C4 180.00 3_555 . . . no
O1 Zr33 O3 C4 34.30 4_555 . . . no
O3 Zr33 O3 C4 115.01 4_555 . . . no
Zr32 O2 C4 O3 0.00 . . . . no
Zr32 O2 C4 C5 180.00 . . . . no
Zr33 O3 C4 O2 0.02 . . . . no
Zr33 O3 C4 C5 180.00 . . . . no
C8 N9 C11 C14 13.25 . . . . no
C11 N9 C8 C5 -109.06 . . . . no
C11 N9 C8 C6 79.72 . . . 13_555 no
O2 C4 C5 C8 179.98 . . . . no
O2 C4 C5 C6 0.02 . . . . no
O3 C4 C5 C6 180.00 . . . . no
O3 C4 C5 C8 0.00 . . . . no
C4 C5 C6 C8 180.00 . . . 13_555 no
C6 C5 C8 N9 -170.59 . . . . no
C6 C5 C8 C6 0.02 . . . 13_555 no
C4 C5 C8 N9 9.41 . . . . no
C4 C5 C8 C6 179.98 . . . 13_555 no
C8 C5 C6 C8 0.00 . . . 13_555 no
C5 C6 C8 N9 -170.94 . . 13_555 13_555 no
C5 C6 C8 C5 0.00 . . 13_555 13_555 no
N9 C11 C14 C17 -167.72 . . . . no
C11 C14 C17 C20 138.03 . . . . no
